data_4309819
loop_
_publ_author_name
'Lei Hou'
'Dan Li'
'Wen-Juan Shi'
'Ye-Gao Yin'
'Seik Weng Ng'

_publ_section_title
;
Ligand-Controlled Mixed-Valence Copper Rectangular Grid-Type Coordination
Polymers Based on Pyridylterpyridine
;
_journal_name_full 'Inorganic Chemistry'
_journal_page_first 7825
_journal_page_last 7832
_journal_paper_doi 10.1021/ic050558d
_journal_volume 44
_journal_year 2005
_chemical_formula_sum 'C21 H14 Cl2 Cu2 N5 S'
_chemical_formula_weight 566.41
_chemical_name_systematic
; 
 ? 
;
_space_group_IT_number 14
_symmetry_cell_setting monoclinic
_symmetry_space_group_name_Hall '-P 2yn'
_symmetry_space_group_name_H-M 'P 1 21/n 1'
_atom_sites_solution_hydrogens geom
_atom_sites_solution_primary direct
_atom_sites_solution_secondary difmap
_audit_creation_method SHELXL-97
_cell_angle_alpha 90.00
_cell_angle_beta 110.5590(10)
_cell_angle_gamma 90.00
_cell_formula_units_Z 4
_cell_length_a 11.2411(8)
_cell_length_b 14.4222(10)
_cell_length_c 13.7402(10)
_cell_measurement_temperature 293(2)
_cell_volume 2085.7(3)
_computing_structure_refinement 'SHELXL-97 (Sheldrick, 1997)'
_computing_structure_solution 'SHELXS-97 (Sheldrick, 1990)'
_diffrn_ambient_temperature 293(2)
_diffrn_measured_fraction_theta_full 0.974
_diffrn_measured_fraction_theta_max 0.974
_diffrn_radiation_monochromator graphite
_diffrn_radiation_source 'fine-focus sealed tube'
_diffrn_radiation_type MoK\a
_diffrn_radiation_wavelength 0.71073
_diffrn_reflns_av_R_equivalents 0.0393
_diffrn_reflns_av_sigmaI/netI 0.0536
_diffrn_reflns_limit_h_max 14
_diffrn_reflns_limit_h_min -13
_diffrn_reflns_limit_k_max 13
_diffrn_reflns_limit_k_min -18
_diffrn_reflns_limit_l_max 17
_diffrn_reflns_limit_l_min -18
_diffrn_reflns_number 13065
_diffrn_reflns_theta_full 27.87
_diffrn_reflns_theta_max 27.87
_diffrn_reflns_theta_min 2.02
_exptl_absorpt_coefficient_mu 2.416
_exptl_absorpt_correction_type multi-scan
_exptl_absorpt_process_details SADABS
_exptl_crystal_colour black
_exptl_crystal_density_diffrn 1.804
_exptl_crystal_density_method 'not measured'
_exptl_crystal_description block
_exptl_crystal_F_000 1132
_exptl_crystal_size_max 0.17
_exptl_crystal_size_mid 0.15
_exptl_crystal_size_min 0.09
_refine_diff_density_max 0.570
_refine_diff_density_min -0.459
_refine_diff_density_rms 0.096
_refine_ls_extinction_method none
_refine_ls_goodness_of_fit_ref 1.053
_refine_ls_hydrogen_treatment mixed
_refine_ls_matrix_type full
_refine_ls_number_parameters 280
_refine_ls_number_reflns 4839
_refine_ls_number_restraints 0
_refine_ls_restrained_S_all 1.053
_refine_ls_R_factor_all 0.0785
_refine_ls_R_factor_gt 0.0521
_refine_ls_shift/su_max 0.000
_refine_ls_shift/su_mean 0.000
_refine_ls_structure_factor_coef Fsqd
_refine_ls_weighting_details 'calc w=1/[\s^2^(Fo^2^)+(0.0541P)^2^+0.4212P] where P=(Fo^2^+2Fc^2^)/3'
_refine_ls_weighting_scheme calc
_refine_ls_wR_factor_gt 0.1087
_refine_ls_wR_factor_ref 0.1198
_reflns_number_gt 3580
_reflns_number_total 4839
_reflns_threshold_expression >2sigma(I)
_cod_data_source_file ic050558dsi20050702_025342.cif
_cod_data_source_block complex1
_cod_depositor_comments
;
The following automatic conversions were performed:
'_exptl_absorpt_correction_type' value 'Multi-scan' changed to
'multi-scan' according to
'/home/saulius/struct/CIF-dictionaries/cif_core.dic' dictionary named
'cif_core.dic' version 2.4.1 from 2010-06-29.

Automatic conversion script
Id: cif_fix_enum 1527 2010-12-29 10:47:43Z saulius 
;
_cod_database_code 4309819

loop_
_symmetry_equiv_pos_as_xyz
'x, y, z'
'-x+1/2, y+1/2, -z+1/2'
'-x, -y, -z'
'x-1/2, -y-1/2, z-1/2'

loop_
_atom_site_label
_atom_site_type_symbol
_atom_site_fract_x
_atom_site_fract_y
_atom_site_fract_z
_atom_site_U_iso_or_equiv
_atom_site_adp_type
_atom_site_occupancy
_atom_site_symmetry_multiplicity
_atom_site_calc_flag
_atom_site_refinement_flags
_atom_site_disorder_assembly
_atom_site_disorder_group
Cu2 Cu 0.47402(4) 0.09924(3) 0.34870(4) 0.03094(15) Uani 1 1 d . . .
Cu1 Cu 0.55238(5) 0.00536(4) 0.10227(4) 0.04324(17) Uani 1 1 d . . .
S1 S 0.62244(10) 0.08443(8) -0.03755(9) 0.0393(3) Uani 1 1 d . . .
Cl2 Cl 0.51180(10) 0.13670(7) 0.18532(8) 0.0359(2) Uani 1 1 d . . .
Cl1 Cl 0.26157(10) 0.10347(8) 0.28698(9) 0.0471(3) Uani 1 1 d . . .
N2 N 0.6480(3) 0.0874(2) 0.4461(2) 0.0271(7) Uani 1 1 d . . .
N1 N 0.4953(3) -0.0421(2) 0.3535(2) 0.0319(7) Uani 1 1 d . . .
C4 C 0.6417(4) -0.1645(3) 0.4240(3) 0.0381(10) Uani 1 1 d . . .
H4 H 0.7220 -0.1840 0.4665 0.046 Uiso 1 1 calc R . .
N3 N 0.5152(3) 0.2339(2) 0.3984(2) 0.0316(7) Uani 1 1 d . . .
C10 C 0.7122(3) 0.1626(3) 0.4910(3) 0.0271(8) Uani 1 1 d . . .
C6 C 0.7007(4) 0.0029(2) 0.4651(3) 0.0282(8) Uani 1 1 d . . .
C9 C 0.8371(3) 0.1561(3) 0.5588(3) 0.0307(9) Uani 1 1 d . . .
H9 H 0.8813 0.2090 0.5902 0.037 Uiso 1 1 calc R . .
C14 C 0.4786(4) 0.3967(3) 0.3942(4) 0.0464(11) Uani 1 1 d . . .
H14 H 0.4230 0.4462 0.3697 0.056 Uiso 1 1 calc R . .
C12 C 0.6817(4) 0.3370(3) 0.4945(3) 0.0375(10) Uani 1 1 d . . .
H12 H 0.7648 0.3459 0.5394 0.045 Uiso 1 1 calc R . .
C11 C 0.6367(4) 0.2487(3) 0.4616(3) 0.0297(8) Uani 1 1 d . . .
C1 C 0.4091(4) -0.1042(3) 0.3032(3) 0.0426(10) Uani 1 1 d . . .
H1 H 0.3289 -0.0836 0.2618 0.051 Uiso 1 1 calc R . .
C5 C 0.6124(4) -0.0721(3) 0.4131(3) 0.0298(8) Uani 1 1 d . . .
C2 C 0.4332(4) -0.1982(3) 0.3094(4) 0.0490(12) Uani 1 1 d . . .
H2 H 0.3710 -0.2402 0.2724 0.059 Uiso 1 1 calc R . .
C13 C 0.6001(4) 0.4119(3) 0.4591(3) 0.0431(11) Uani 1 1 d . . .
H13 H 0.6283 0.4719 0.4795 0.052 Uiso 1 1 calc R . .
C3 C 0.5508(4) -0.2281(3) 0.3712(3) 0.0432(11) Uani 1 1 d . . .
H3 H 0.5692 -0.2912 0.3776 0.052 Uiso 1 1 calc R . .
C15 C 0.4386(4) 0.3069(3) 0.3652(3) 0.0415(10) Uani 1 1 d . . .
H15 H 0.3554 0.2971 0.3209 0.050 Uiso 1 1 calc R . .
C16 C 1.0259(3) 0.0567(3) 0.6542(3) 0.0290(8) Uani 1 1 d . . .
C20 C 1.1109(4) 0.1288(3) 0.6896(3) 0.0327(9) Uani 1 1 d . . .
H20 H 1.0871 0.1885 0.6648 0.039 Uiso 1 1 calc R . .
C17 C 1.0698(4) -0.0308(3) 0.6949(3) 0.0410(11) Uani 1 1 d . . .
H17 H 1.0169 -0.0822 0.6746 0.049 Uiso 1 1 calc R . .
C18 C 1.1913(4) -0.0407(3) 0.7651(3) 0.0433(11) Uani 1 1 d . . .
H18 H 1.2183 -0.0998 0.7904 0.052 Uiso 1 1 calc R . .
N4 N 1.2723(3) 0.0293(2) 0.7989(2) 0.0332(8) Uani 1 1 d . . .
C19 C 1.2301(4) 0.1135(3) 0.7610(3) 0.0323(9) Uani 1 1 d . . .
H19 H 1.2842 0.1640 0.7842 0.039 Uiso 1 1 calc R . .
C8 C 0.8960(3) 0.0686(3) 0.5797(3) 0.0277(8) Uani 1 1 d . . .
C7 C 0.8248(4) -0.0082(3) 0.5297(3) 0.0303(9) Uani 1 1 d . . .
H7 H 0.8615 -0.0668 0.5401 0.036 Uiso 1 1 calc R . .
C21 C 0.5639(4) 0.1912(3) -0.0525(3) 0.0440(11) Uani 1 1 d . . .
N5 N 0.5269(5) 0.2665(3) -0.0633(4) 0.0655(13) Uani 1 1 d . . .

loop_
_atom_site_aniso_label
_atom_site_aniso_U_11
_atom_site_aniso_U_22
_atom_site_aniso_U_33
_atom_site_aniso_U_23
_atom_site_aniso_U_13
_atom_site_aniso_U_12
Cu2 0.0236(2) 0.0295(3) 0.0317(3) 0.0014(2) -0.00031(19) 0.00068(19)
Cu1 0.0345(3) 0.0357(3) 0.0448(3) -0.0062(2) -0.0044(2) 0.0052(2)
S1 0.0328(6) 0.0373(6) 0.0428(6) 0.0016(5) 0.0070(5) -0.0014(4)
Cl2 0.0451(6) 0.0255(5) 0.0356(5) 0.0013(4) 0.0123(4) 0.0045(4)
Cl1 0.0274(5) 0.0483(7) 0.0585(7) 0.0084(5) 0.0063(5) 0.0026(4)
N2 0.0248(16) 0.0237(17) 0.0276(17) -0.0007(12) 0.0025(13) -0.0001(13)
N1 0.0272(17) 0.0317(19) 0.0293(17) 0.0007(14) 0.0005(14) -0.0039(14)
C4 0.037(2) 0.027(2) 0.042(2) 0.0001(18) 0.0030(19) -0.0003(17)
N3 0.0287(18) 0.0285(18) 0.0315(18) -0.0015(14) 0.0029(14) 0.0045(13)
C10 0.0259(19) 0.026(2) 0.0242(19) 0.0024(15) 0.0024(15) 0.0013(15)
C6 0.030(2) 0.024(2) 0.0269(19) 0.0015(15) 0.0051(16) 0.0001(15)
C9 0.027(2) 0.026(2) 0.031(2) -0.0031(16) 0.0012(16) -0.0006(15)
C14 0.043(3) 0.033(3) 0.054(3) -0.002(2) 0.006(2) 0.013(2)
C12 0.032(2) 0.030(2) 0.042(2) -0.0039(18) 0.0030(18) -0.0004(17)
C11 0.030(2) 0.028(2) 0.026(2) -0.0016(15) 0.0044(16) 0.0016(16)
C1 0.033(2) 0.043(3) 0.041(2) -0.0057(19) 0.0002(19) -0.0093(19)
C5 0.0261(19) 0.032(2) 0.027(2) 0.0020(16) 0.0042(16) -0.0019(16)
C2 0.042(3) 0.042(3) 0.052(3) -0.009(2) 0.003(2) -0.016(2)
C13 0.047(3) 0.027(2) 0.051(3) -0.0082(19) 0.011(2) 0.0041(19)
C3 0.050(3) 0.028(2) 0.048(3) -0.0039(19) 0.014(2) -0.0038(19)
C15 0.030(2) 0.039(3) 0.047(3) -0.004(2) 0.0026(19) 0.0045(18)
C16 0.0233(19) 0.027(2) 0.031(2) 0.0008(16) 0.0024(16) 0.0050(15)
C20 0.029(2) 0.024(2) 0.038(2) 0.0046(16) 0.0033(17) 0.0039(15)
C17 0.033(2) 0.027(2) 0.048(3) 0.0016(18) -0.0053(19) -0.0004(17)
C18 0.037(2) 0.023(2) 0.056(3) 0.0086(19) -0.001(2) 0.0044(18)
N4 0.0281(17) 0.0263(18) 0.0370(19) 0.0041(14) 0.0011(14) 0.0047(14)
C19 0.028(2) 0.027(2) 0.037(2) -0.0002(16) 0.0045(17) -0.0032(16)
C8 0.0256(19) 0.028(2) 0.0258(19) 0.0022(15) 0.0046(15) 0.0006(15)
C7 0.031(2) 0.022(2) 0.030(2) 0.0057(15) 0.0009(16) -0.0003(15)
C21 0.050(3) 0.044(3) 0.035(2) -0.006(2) 0.011(2) -0.017(2)
N5 0.092(4) 0.032(2) 0.072(3) 0.003(2) 0.028(3) 0.003(2)

loop_
_atom_type_symbol
_atom_type_description
_atom_type_scat_dispersion_real
_atom_type_scat_dispersion_imag
_atom_type_scat_source
C C 0.0033 0.0016 'International Tables Vol C Tables 4.2.6.8 and 6.1.1.4'
H H 0.0000 0.0000 'International Tables Vol C Tables 4.2.6.8 and 6.1.1.4'
N N 0.0061 0.0033 'International Tables Vol C Tables 4.2.6.8 and 6.1.1.4'
S S 0.1246 0.1234 'International Tables Vol C Tables 4.2.6.8 and 6.1.1.4'
Cl Cl 0.1484 0.1585 'International Tables Vol C Tables 4.2.6.8 and 6.1.1.4'
Cu Cu 0.3201 1.2651 'International Tables Vol C Tables 4.2.6.8 and 6.1.1.4'

loop_
_geom_angle_atom_site_label_1
_geom_angle_atom_site_label_2
_geom_angle_atom_site_label_3
_geom_angle
_geom_angle_site_symmetry_1
_geom_angle_site_symmetry_3
_geom_angle_publ_flag
N2 Cu2 N1 79.24(12) . . yes
N2 Cu2 N3 78.51(12) . . yes
N1 Cu2 N3 156.62(12) . . yes
N2 Cu2 Cl1 160.40(10) . . ?
N1 Cu2 Cl1 97.81(9) . . ?
N3 Cu2 Cl1 100.71(9) . . ?
N2 Cu2 Cl2 100.97(10) . . ?
N1 Cu2 Cl2 100.96(9) . . ?
N3 Cu2 Cl2 90.29(9) . . ?
Cl1 Cu2 Cl2 98.62(4) . . yes
N4 Cu1 S1 129.05(10) 3_756 3_655 ?
N4 Cu1 Cl2 100.57(10) 3_756 . yes
S1 Cu1 Cl2 111.40(4) 3_655 . ?
N4 Cu1 S1 97.38(10) 3_756 . ?
S1 Cu1 S1 114.24(4) 3_655 . ?
Cl2 Cu2 S1 99.68(4) . . ?
N4 Cu1 Cu1 131.61(10) 3_756 3_655 ?
S1 Cu1 Cu1 63.04(3) 3_655 3_655 ?
Cl2 Cu1 Cu1 118.43(4) . 3_655 ?
S1 Cu1 Cu1 51.20(3) . 3_655 ?
C21 S1 Cu1 103.35(16) . 3_655 ?
C21 S1 Cu1 106.91(16) . . ?
Cu2 S1 Cu1 65.76(4) 3_655 . ?
Cu2 Cl2 Cu1 112.90(4) . . yes
C10 N2 C6 121.4(3) . . ?
C10 N2 Cu2 119.8(2) . . ?
C6 N2 Cu2 118.8(2) . . ?
C1 N1 C5 118.6(4) . . ?
C1 N1 Cu2 126.9(3) . . ?
C5 N1 Cu2 114.5(2) . . ?
C5 C4 C3 119.1(4) . . ?
C5 C4 H4 120.5 . . ?
C3 C4 H4 120.5 . . ?
C15 N3 C11 118.6(3) . . ?
C15 N3 Cu2 126.1(3) . . ?
C11 N3 Cu2 114.9(2) . . ?
N2 C10 C9 120.8(3) . . ?
N2 C10 C11 113.1(3) . . ?
C9 C10 C11 126.1(3) . . ?
N2 C6 C7 120.7(3) . . ?
N2 C6 C5 113.4(3) . . ?
C7 C6 C5 126.0(3) . . ?
C10 C9 C8 119.3(3) . . ?
C10 C9 H9 120.3 . . ?
C8 C9 H9 120.3 . . ?
C13 C14 C15 119.3(4) . . ?
C13 C14 H14 120.4 . . ?
C15 C14 H14 120.4 . . ?
C11 C12 C13 118.6(4) . . ?
C11 C12 H12 120.7 . . ?
C13 C12 H12 120.7 . . ?
N3 C11 C12 121.7(3) . . ?
N3 C11 C10 113.3(3) . . ?
C12 C11 C10 125.0(3) . . ?
N1 C1 C2 122.8(4) . . ?
N1 C1 H1 118.6 . . ?
C2 C1 H1 118.6 . . ?
N1 C5 C4 121.5(3) . . ?
N1 C5 C6 114.0(3) . . ?
C4 C5 C6 124.5(3) . . ?
C3 C2 C1 118.4(4) . . ?
C3 C2 H2 120.8 . . ?
C1 C2 H2 120.8 . . ?
C14 C13 C12 119.4(4) . . ?
C14 C13 H13 120.3 . . ?
C12 C13 H13 120.3 . . ?
C2 C3 C4 119.6(4) . . ?
C2 C3 H3 120.2 . . ?
C4 C3 H3 120.2 . . ?
N3 C15 C14 122.3(4) . . ?
N3 C15 H15 118.8 . . ?
C14 C15 H15 118.8 . . ?
C20 C16 C17 115.8(3) . . ?
C20 C16 C8 123.5(3) . . ?
C17 C16 C8 120.6(3) . . ?
C19 C20 C16 120.8(4) . . ?
C19 C20 H20 119.6 . . ?
C16 C20 H20 119.6 . . ?
C18 C17 C16 119.9(4) . . ?
C18 C17 H17 120.0 . . ?
C16 C17 H17 120.0 . . ?
N4 C18 C17 123.8(4) . . ?
N4 C18 H18 118.1 . . ?
C17 C18 H18 118.1 . . ?
C18 N4 C19 116.5(3) . . ?
C18 N4 Cu1 115.7(3) . 3_756 ?
C19 N4 Cu1 127.8(3) . 3_756 ?
N4 C19 C20 123.2(4) . . ?
N4 C19 H19 118.4 . . ?
C20 C19 H19 118.4 . . ?
C7 C8 C9 117.6(3) . . ?
C7 C8 C16 120.5(3) . . ?
C9 C8 C16 121.9(3) . . ?
C6 C7 C8 120.1(3) . . ?
C6 C7 H7 119.9 . . ?
C8 C7 H7 119.9 . . ?
N5 C21 S1 177.7(5) . . ?

loop_
_geom_bond_atom_site_label_1
_geom_bond_atom_site_label_2
_geom_bond_distance
_geom_bond_site_symmetry_2
_geom_bond_publ_flag
Cu2 N2 1.951(3) . yes
Cu2 N1 2.051(3) . yes
Cu2 N3 2.057(3) . yes
Cu2 Cl1 2.237(1) . yes
Cu2 Cl2 2.486(1) . yes
Cu1 N4 2.024(3) 3_756 yes
Cu1 S1 2.259(1) 3_655 yes
Cu1 Cl2 2.338(1) . yes
Cu1 S1 2.584(1) . yes
Cu1 Cu1 2.643(1) 3_655 ?
S1 C21 1.659(5) . ?
S1 Cu1 2.259(1) 3_655 ?
N2 C10 1.329(5) . ?
N2 C6 1.340(4) . ?
N1 C1 1.322(5) . ?
N1 C5 1.354(5) . ?
C4 C5 1.369(5) . ?
C4 C3 1.376(6) . ?
C4 H4 0.9300 . ?
N3 C15 1.336(5) . ?
N3 C11 1.354(5) . ?
C10 C9 1.389(5) . ?
C10 C11 1.478(5) . ?
C6 C7 1.375(5) . ?
C6 C5 1.472(5) . ?
C9 C8 1.407(5) . ?
C9 H9 0.9300 . ?
C14 C13 1.362(6) . ?
C14 C15 1.383(6) . ?
C14 H14 0.9300 . ?
C12 C11 1.386(5) . ?
C12 C13 1.390(6) . ?
C12 H12 0.9300 . ?
C1 C2 1.380(6) . ?
C1 H1 0.9300 . ?
C2 C3 1.365(6) . ?
C2 H2 0.9300 . ?
C13 H13 0.9300 . ?
C3 H3 0.9300 . ?
C15 H15 0.9300 . ?
C16 C20 1.381(5) . ?
C16 C17 1.397(5) . ?
C16 C8 1.470(5) . ?
C20 C19 1.372(5) . ?
C20 H20 0.9300 . ?
C17 C18 1.375(5) . ?
C17 H17 0.9300 . ?
C18 N4 1.329(5) . ?
C18 H18 0.9300 . ?
N4 C19 1.341(5) . ?
N4 Cu1 2.024(3) 3_756 ?
C19 H19 0.9300 . ?
C8 C7 1.397(5) . ?
C7 H7 0.9300 . ?
C21 N5 1.153(6) . ?

loop_
_geom_torsion_atom_site_label_1
_geom_torsion_atom_site_label_2
_geom_torsion_atom_site_label_3
_geom_torsion_atom_site_label_4
_geom_torsion
_geom_torsion_site_symmetry_1
_geom_torsion_site_symmetry_2
_geom_torsion_site_symmetry_3
_geom_torsion_site_symmetry_4
_geom_torsion_publ_flag
N4 Cu1 S1 C21 -123.62(18) 3_756 . . . ?
S1 Cu1 S1 C21 97.34(16) 3_655 . . . ?
Cl2 Cu1 S1 C21 -21.52(16) . . . . ?
Cu2 Cu1 S1 C21 97.34(16) 3_655 . . . ?
N4 Cu1 S1 Cu1 139.03(10) 3_756 . . 3_655 ?
S1 Cu1 S1 Cu1 0.0 3_655 . . 3_655 ?
Cl2 Cu1 S1 Cu1 -118.86(4) . . . 3_655 ?
N4 Cu1 Cl2 Cu2 -70.93(11) 3_756 . . . ?
S1 Cu1 Cl2 Cu2 68.67(6) 3_655 . . . ?
S1 Cu1 Cl2 Cu2 -170.39(4) . . . . ?
Cu2 Cu1 Cl2 Cu2 138.70(4) 3_655 . . . ?
N2 Cu1 Cl2 Cu2 81.67(10) . . . . ?
N1 Cu2 Cl2 Cu1 0.65(10) . . . . ?
N3 Cu2 Cl2 Cu1 160.03(10) . . . . ?
Cl1 Cu2 Cl2 Cu1 -99.10(5) . . . . ?
N1 Cu2 N2 C10 -176.8(3) . . . . ?
N3 Cu2 N2 C10 -4.1(3) . . . . ?
Cl1 Cu2 N2 C10 -93.7(4) . . . . ?
Cl2 Cu2 N2 C10 84.0(3) . . . . ?
N1 Cu2 N2 C6 4.0(3) . . . . ?
N3 Cu2 N2 C6 176.7(3) . . . . ?
Cl1 Cu2 N2 C6 87.0(4) . . . . ?
Cl2 Cu2 N2 C6 -95.3(3) . . . . ?
N2 Cu2 N1 C1 179.1(4) . . . . ?
N3 Cu2 N1 C1 160.9(3) . . . . ?
Cl1 Cu2 N1 C1 18.7(4) . . . . ?
Cl2 Cu2 N1 C1 -81.7(4) . . . . ?
N2 Cu2 N1 C5 -2.9(3) . . . . ?
N3 Cu2 N1 C5 -21.1(5) . . . . ?
Cl1 Cu2 N1 C5 -163.3(3) . . . . ?
Cl2 Cu2 N1 C5 96.3(3) . . . . ?
N2 Cu2 N3 C15 177.6(4) . . . . ?
N1 Cu2 N3 C15 -164.2(3) . . . . ?
Cl1 Cu2 N3 C15 -22.4(4) . . . . ?
Cl2 Cu2 N3 C15 76.4(3) . . . . ?
N2 Cu2 N3 C11 5.6(3) . . . . ?
N1 Cu2 N3 C11 23.8(5) . . . . ?
Cl1 Cu2 N3 C11 165.6(3) . . . . ?
Cl2 Cu2 N3 C11 -95.6(3) . . . . ?
C6 N2 C10 C9 0.6(6) . . . . ?
Cu2 N2 C10 C9 -178.6(3) . . . . ?
C6 N2 C10 C11 -178.8(3) . . . . ?
Cu2 N2 C10 C11 2.0(4) . . . . ?
C10 N2 C6 C7 -2.1(6) . . . . ?
Cu2 N2 C6 C7 177.1(3) . . . . ?
C10 N2 C6 C5 176.6(3) . . . . ?
Cu2 N2 C6 C5 -4.2(4) . . . . ?
N2 C10 C9 C8 0.2(6) . . . . ?
C11 C10 C9 C8 179.6(3) . . . . ?
C15 N3 C11 C12 1.9(6) . . . . ?
Cu1 N3 C11 C12 174.6(3) . . . . ?
C15 N3 C11 C10 -178.8(3) . . . . ?
Cu2 N3 C11 C10 -6.1(4) . . . . ?
C13 C12 C11 N3 -1.8(6) . . . . ?
C13 C12 C11 C10 179.0(4) . . . . ?
N2 C10 C11 N3 2.9(5) . . . . ?
C9 C10 C11 N3 -176.5(4) . . . . ?
N2 C10 C11 C12 -177.8(4) . . . . ?
C9 C10 C11 C12 2.8(6) . . . . ?
C5 N1 C1 C2 0.5(7) . . . . ?
Cu2 N1 C1 C2 178.4(3) . . . . ?
C1 N1 C5 C4 -1.6(6) . . . . ?
Cu2 N1 C5 C4 -179.8(3) . . . . ?
C1 N1 C5 C6 179.8(4) . . . . ?
Cu2 N1 C5 C6 1.6(4) . . . . ?
C3 C4 C5 N1 1.5(6) . . . . ?
C3 C4 C5 C6 179.9(4) . . . . ?
N2 C6 C5 N1 1.5(5) . . . . ?
C7 C6 C5 N1 -179.9(4) . . . . ?
N2 C6 C5 C4 -177.0(4) . . . . ?
C7 C6 C5 C4 1.6(7) . . . . ?
N1 C1 C2 C3 0.8(7) . . . . ?
C15 C14 C13 C12 0.2(7) . . . . ?
C11 C12 C13 C14 0.7(7) . . . . ?
C1 C2 C3 C4 -0.9(7) . . . . ?
C5 C4 C3 C2 -0.2(7) . . . . ?
C11 N3 C15 C14 -1.0(6) . . . . ?
Cu2 N3 C15 C14 -172.8(3) . . . . ?
C13 C14 C15 N3 0.0(7) . . . . ?
C17 C16 C20 C19 -0.5(6) . . . . ?
C8 C16 C20 C19 178.6(4) . . . . ?
C20 C16 C17 C18 -0.5(6) . . . . ?
C8 C16 C17 C18 -179.5(4) . . . . ?
C16 C17 C18 N4 0.7(7) . . . . ?
C17 C18 N4 C19 0.1(7) . . . . ?
C17 C18 N4 Cu1 -177.6(4) . . . 3_756 ?
C18 N4 C19 C20 -1.2(6) . . . . ?
Cu2 N4 C19 C20 176.3(3) 3_756 . . . ?
C16 C20 C19 N4 1.4(6) . . . . ?
C10 C9 C8 C7 0.4(6) . . . . ?
C10 C9 C8 C16 -177.3(4) . . . . ?
C20 C16 C8 C7 165.8(4) . . . . ?
C17 C16 C8 C7 -15.2(6) . . . . ?
C20 C16 C8 C9 -16.6(6) . . . . ?
C17 C16 C8 C9 162.4(4) . . . . ?
N2 C6 C7 C8 2.7(6) . . . . ?
C5 C6 C7 C8 -175.8(4) . . . . ?
C9 C8 C7 C6 -1.8(6) . . . . ?
C16 C8 C7 C6 175.9(4) . . . . ?
Cu1 S1 C21 N5 -151(11) 3_655 . . . ?
Cu1 S1 C21 N5 141(11) . . . . ?
